data_4308632
loop_
_publ_author_name
'Dugald J. MacDougall'
'Bruce C. Noll'
'Kenneth W. Henderson'

_publ_section_title
;
Rational Assembly of Primitive Cubic Networks Using Hexameric Stacks of
Sodium Aryloxides as Nodes
;
_journal_name_full 'Inorganic Chemistry'
_journal_page_first 1181
_journal_page_last 1183
_journal_paper_doi 10.1021/ic048257b
_journal_volume 44
_journal_year 2005
_chemical_formula_moiety 'C68 H88 F6 Na6 O14'
_chemical_formula_sum 'C68 H88 F6 Na6 O14'
_chemical_formula_weight 1381.32
_chemical_name_common 'sodium 4-fluorophenoxide THF solvate'
_space_group_IT_number 2
_symmetry_cell_setting triclinic
_symmetry_Int_Tables_number 2
_symmetry_space_group_name_Hall '-P 1'
_symmetry_space_group_name_H-M 'P -1'
_atom_sites_solution_hydrogens geom
_atom_sites_solution_primary direct
_atom_sites_solution_secondary difmap
_audit_creation_method SHELXL-97
_cell_angle_alpha 65.713(1)
_cell_angle_beta 67.411(1)
_cell_angle_gamma 64.905(1)
_cell_formula_units_Z 1
_cell_length_a 11.9721(3)
_cell_length_b 13.3007(3)
_cell_length_c 13.9938(3)
_cell_measurement_reflns_used 7239
_cell_measurement_temperature 100(2)
_cell_measurement_theta_max 31.18
_cell_measurement_theta_min 2.21
_cell_volume 1779.06(7)
_computing_cell_refinement 'APEX2/SAINT (Bruker, 2004)'
_computing_data_collection 'APEX2 (Bruker, 2004)'
_computing_data_reduction 'SAINT/XPREP (Bruker, 2004; Sheldrick, 2003)'
_computing_molecular_graphics 'XP (Sheldrick, 1998)'
_computing_publication_material 'XCIF (Sheldrick, 2001)'
_computing_structure_refinement 'SHELXL-97 (Sheldrick, 1997)'
_computing_structure_solution 'XS (Sheldrick, 2001)'
_diffrn_ambient_temperature 100(2)
_diffrn_detector_area_resol_mean 8.33
_diffrn_measured_fraction_theta_full 0.993
_diffrn_measured_fraction_theta_max 0.993
_diffrn_measurement_device_type 'Bruker SMART APEX CCD area detector'
_diffrn_measurement_method '\f and \w scans'
_diffrn_radiation_monochromator graphite
_diffrn_radiation_probe x-ray
_diffrn_radiation_type MoK\a
_diffrn_radiation_wavelength 0.71073
_diffrn_reflns_av_R_equivalents 0.0419
_diffrn_reflns_av_sigmaI/netI 0.0252
_diffrn_reflns_limit_h_max 17
_diffrn_reflns_limit_h_min -17
_diffrn_reflns_limit_k_max 19
_diffrn_reflns_limit_k_min -19
_diffrn_reflns_limit_l_max 20
_diffrn_reflns_limit_l_min -20
_diffrn_reflns_number 83097
_diffrn_reflns_theta_full 31.52
_diffrn_reflns_theta_max 31.52
_diffrn_reflns_theta_min 1.65
_diffrn_source 'fine-focus sealed tube'
_diffrn_source_type 'Siemens KFFMO2K-90'
_exptl_absorpt_coefficient_mu 0.129
_exptl_absorpt_correction_T_max 0.9796
_exptl_absorpt_correction_T_min 0.9383
_exptl_absorpt_correction_type multi-scan
_exptl_absorpt_process_details 'Blessing, R. H. (1995) Acta Cryst. A51, 33-38.'
_exptl_crystal_colour clear
_exptl_crystal_density_diffrn 1.289
_exptl_crystal_density_method 'not measured'
_exptl_crystal_description needle
_exptl_crystal_F_000 728
_exptl_crystal_recrystallization_method 'THF solution chilled to -40 centigrade'
_exptl_crystal_size_max 0.50
_exptl_crystal_size_mid 0.18
_exptl_crystal_size_min 0.16
_refine_diff_density_max 1.084
_refine_diff_density_min -0.336
_refine_diff_density_rms 0.051
_refine_ls_extinction_method none
_refine_ls_goodness_of_fit_ref 1.028
_refine_ls_hydrogen_treatment constr
_refine_ls_matrix_type full
_refine_ls_number_parameters 424
_refine_ls_number_reflns 11788
_refine_ls_number_restraints 0
_refine_ls_restrained_S_all 1.028
_refine_ls_R_factor_all 0.0557
_refine_ls_R_factor_gt 0.0409
_refine_ls_shift/su_max 0.001
_refine_ls_shift/su_mean 0.000
_refine_ls_structure_factor_coef Fsqd
_refine_ls_weighting_details 'calc w=1/[\s^2^(Fo^2^)+(0.0528P)^2^+0.6490P] where P=(Fo^2^+2Fc^2^)/3'
_refine_ls_weighting_scheme calc
_refine_ls_wR_factor_gt 0.1051
_refine_ls_wR_factor_ref 0.1153
_reflns_number_gt 9381
_reflns_number_total 11788
_reflns_threshold_expression >2sigma(I)
_cod_data_source_file ic048257bsi20041210_114350.cif
_cod_data_source_block dmd38_0m
_cod_original_cell_volume 1779.07(7)
_cod_database_code 4308632

loop_
_symmetry_equiv_pos_as_xyz
'x, y, z'
'-x, -y, -z'

loop_
_atom_site_label
_atom_site_type_symbol
_atom_site_fract_x
_atom_site_fract_y
_atom_site_fract_z
_atom_site_U_iso_or_equiv
_atom_site_adp_type
_atom_site_occupancy
_atom_site_symmetry_multiplicity
_atom_site_calc_flag
_atom_site_refinement_flags
_atom_site_disorder_assembly
_atom_site_disorder_group
C1 C 0.67227(10) 0.71618(9) 0.47444(8) 0.01750(18) Uani 1 1 d . . .
C2 C 0.64314(10) 0.82625(9) 0.48560(9) 0.01920(19) Uani 1 1 d . . .
H2 H 0.5568 0.8745 0.4981 0.023 Uiso 1 1 calc R . .
C3 C 0.73739(10) 0.86588(9) 0.47873(9) 0.01955(19) Uani 1 1 d . . .
H3 H 0.7161 0.9400 0.4865 0.023 Uiso 1 1 calc R . .
C4 C 0.86273(10) 0.79471(10) 0.46039(9) 0.01955(19) Uani 1 1 d . . .
C5 C 0.89729(10) 0.68661(10) 0.44903(9) 0.0216(2) Uani 1 1 d . . .
H5 H 0.9842 0.6395 0.4366 0.026 Uiso 1 1 calc R . .
C6 C 0.80240(11) 0.64779(9) 0.45606(9) 0.0210(2) Uani 1 1 d . . .
H6 H 0.8256 0.5733 0.4483 0.025 Uiso 1 1 calc R . .
C7 C 0.35738(10) 0.76324(9) 0.25035(8) 0.01790(19) Uani 1 1 d . . .
C8 C 0.40858(10) 0.82044(10) 0.14111(9) 0.0216(2) Uani 1 1 d . . .
H8 H 0.4962 0.8147 0.1178 0.026 Uiso 1 1 calc R . .
C9 C 0.33383(11) 0.88489(10) 0.06701(9) 0.0236(2) Uani 1 1 d . . .
H9 H 0.3703 0.9213 -0.0062 0.028 Uiso 1 1 calc R . .
C10 C 0.20585(11) 0.89498(10) 0.10171(9) 0.0227(2) Uani 1 1 d . . .
C11 C 0.15010(11) 0.84322(10) 0.20746(9) 0.0218(2) Uani 1 1 d . . .
H11 H 0.0616 0.8522 0.2300 0.026 Uiso 1 1 calc R . .
C12 C 0.22588(10) 0.77760(9) 0.28046(9) 0.01972(19) Uani 1 1 d . . .
H12 H 0.1878 0.7412 0.3531 0.024 Uiso 1 1 calc R . .
C13 C 0.75439(10) 0.42512(9) 0.34569(8) 0.01674(18) Uani 1 1 d . . .
C14 C 0.87102(10) 0.37680(9) 0.37544(9) 0.01932(19) Uani 1 1 d . . .
H14 H 0.8693 0.3535 0.4498 0.023 Uiso 1 1 calc R . .
C15 C 0.98833(10) 0.36243(10) 0.29895(9) 0.0218(2) Uani 1 1 d . . .
H15 H 1.0655 0.3302 0.3207 0.026 Uiso 1 1 calc R . .
C16 C 0.99061(10) 0.39573(10) 0.19117(9) 0.0220(2) Uani 1 1 d . . .
C17 C 0.88044(11) 0.44199(10) 0.15698(9) 0.0229(2) Uani 1 1 d . . .
H17 H 0.8842 0.4638 0.0823 0.028 Uiso 1 1 calc R . .
C18 C 0.76345(10) 0.45619(10) 0.23395(9) 0.0205(2) Uani 1 1 d . . .
H18 H 0.6874 0.4877 0.2107 0.025 Uiso 1 1 calc R . .
C19 C 0.36159(13) 0.78827(15) 0.71195(12) 0.0381(3) Uani 1 1 d . . .
H19A H 0.4159 0.8384 0.6843 0.046 Uiso 1 1 calc R . .
H19B H 0.4170 0.7063 0.7230 0.046 Uiso 1 1 calc R . .
C20 C 0.26600(17) 0.80505(14) 0.81698(12) 0.0422(3) Uani 1 1 d . . .
H20A H 0.2992 0.8274 0.8575 0.051 Uiso 1 1 calc R . .
H20B H 0.2424 0.7338 0.8636 0.051 Uiso 1 1 calc R . .
C21 C 0.15420(14) 0.90311(12) 0.77754(11) 0.0355(3) Uani 1 1 d . . .
H21A H 0.0733 0.9042 0.8346 0.043 Uiso 1 1 calc R . .
H21B H 0.1672 0.9796 0.7521 0.043 Uiso 1 1 calc R . .
C22 C 0.15670(12) 0.87063(11) 0.68490(11) 0.0289(2) Uani 1 1 d . . .
H22A H 0.1100 0.8141 0.7120 0.035 Uiso 1 1 calc R . .
H22B H 0.1169 0.9404 0.6312 0.035 Uiso 1 1 calc R . .
C23 C 0.40280(14) 0.99433(12) 0.29532(12) 0.0344(3) Uani 1 1 d . . .
H23A H 0.4588 0.9383 0.2536 0.041 Uiso 1 1 calc R . .
H23B H 0.4559 1.0097 0.3239 0.041 Uiso 1 1 calc R . .
C24 C 0.33051(16) 1.10697(13) 0.22386(13) 0.0388(3) Uani 1 1 d . . .
H24A H 0.3102 1.1743 0.2482 0.047 Uiso 1 1 calc R . .
H24B H 0.3796 1.1217 0.1470 0.047 Uiso 1 1 calc R . .
C25 C 0.21018(14) 1.08233(11) 0.24030(11) 0.0320(3) Uani 1 1 d . . .
H25A H 0.1392 1.1552 0.2243 0.038 Uiso 1 1 calc R . .
H25B H 0.2254 1.0351 0.1946 0.038 Uiso 1 1 calc R . .
C26 C 0.18365(13) 1.01534(11) 0.35913(11) 0.0305(3) Uani 1 1 d . . .
H26A H 0.1327 1.0692 0.4038 0.037 Uiso 1 1 calc R . .
H26B H 0.1361 0.9628 0.3745 0.037 Uiso 1 1 calc R . .
C27 C 0.80497(14) 0.82861(12) 0.18142(10) 0.0313(3) Uani 1 1 d . . .
H27A H 0.7974 0.8150 0.2584 0.038 Uiso 1 1 calc R . .
H27B H 0.7767 0.9134 0.1456 0.038 Uiso 1 1 calc R . .
C28 C 0.94054(15) 0.77290(15) 0.12506(13) 0.0392(3) Uani 1 1 d . . .
H28A H 0.9857 0.7063 0.1775 0.047 Uiso 1 1 calc R . .
H28B H 0.9880 0.8298 0.0875 0.047 Uiso 1 1 calc R . .
C29 C 0.92682(14) 0.73213(14) 0.04336(12) 0.0368(3) Uani 1 1 d . . .
H29A H 0.9645 0.7729 -0.0320 0.044 Uiso 1 1 calc R . .
H29B H 0.9688 0.6473 0.0563 0.044 Uiso 1 1 calc R . .
C30 C 0.78292(13) 0.76379(12) 0.06423(10) 0.0277(2) Uani 1 1 d . . .
H30A H 0.7493 0.8384 0.0114 0.033 Uiso 1 1 calc R . .
H30B H 0.7617 0.7025 0.0585 0.033 Uiso 1 1 calc R . .
C31 C 0.45311(13) 0.53501(12) 0.15924(10) 0.0292(3) Uani 1 1 d . . .
H31A H 0.5284 0.4733 0.1337 0.035 Uiso 1 1 calc R . .
H31B H 0.4820 0.5965 0.1552 0.035 Uiso 1 1 calc R . .
C32 C 0.35855(14) 0.58471(12) 0.09169(11) 0.0324(3) Uani 1 1 d . . .
H32A H 0.4022 0.5886 0.0147 0.039 Uiso 1 1 calc R . .
H32B H 0.3009 0.6631 0.0965 0.039 Uiso 1 1 calc R . .
C33 C 0.28736(16) 0.49651(15) 0.14506(13) 0.0405(3) Uani 1 1 d . . .
H33A H 0.3351 0.4274 0.1187 0.049 Uiso 1 1 calc R . .
H33B H 0.2014 0.5309 0.1319 0.049 Uiso 1 1 calc R . .
C35 C 0.27952(17) 0.46569(16) 0.26495(13) 0.0436(4) Uani 1 1 d . . .
H35A H 0.1979 0.5142 0.3010 0.052 Uiso 1 1 calc R . .
H35B H 0.2855 0.3829 0.3022 0.052 Uiso 1 1 calc R . .
O1 O 0.58356(8) 0.67980(7) 0.47838(7) 0.02102(15) Uani 1 1 d . . .
O2 O 0.42770(7) 0.69876(7) 0.32021(6) 0.02029(15) Uani 1 1 d . . .
O3 O 0.64274(7) 0.44307(7) 0.41757(6) 0.01898(15) Uani 1 1 d . . .
O4 O 0.28935(8) 0.81969(8) 0.63687(7) 0.02687(18) Uani 1 1 d . . .
O5 O 0.30716(10) 0.94915(8) 0.38241(8) 0.0307(2) Uani 1 1 d . . .
O6 O 0.38555(10) 0.48803(8) 0.26819(7) 0.03038(19) Uani 1 1 d . . .
O7 O 0.73020(9) 0.77340(8) 0.17257(7) 0.02762(18) Uani 1 1 d . . .
F1 F 0.95633(6) 0.83354(6) 0.45304(6) 0.02581(15) Uani 1 1 d . . .
F2 F 0.13177(8) 0.95788(7) 0.02921(6) 0.03249(17) Uani 1 1 d . . .
F3 F 1.10593(7) 0.38240(7) 0.11566(6) 0.02980(16) Uani 1 1 d . . .
Na1 Na 0.37260(4) 0.75007(4) 0.48301(4) 0.01960(9) Uani 1 1 d . . .
Na2 Na 0.62933(4) 0.65161(4) 0.31740(4) 0.01988(9) Uani 1 1 d . . .
Na3 Na 0.42587(4) 0.50635(4) 0.41630(3) 0.01775(9) Uani 1 1 d . . .

loop_
_atom_site_aniso_label
_atom_site_aniso_U_11
_atom_site_aniso_U_22
_atom_site_aniso_U_33
_atom_site_aniso_U_23
_atom_site_aniso_U_13
_atom_site_aniso_U_12
C1 0.0180(4) 0.0191(4) 0.0160(4) -0.0035(3) -0.0057(3) -0.0069(4)
C2 0.0163(4) 0.0193(5) 0.0216(5) -0.0072(4) -0.0049(4) -0.0041(4)
C3 0.0185(5) 0.0188(5) 0.0220(5) -0.0072(4) -0.0044(4) -0.0060(4)
C4 0.0170(4) 0.0231(5) 0.0207(5) -0.0064(4) -0.0045(4) -0.0087(4)
C5 0.0167(5) 0.0217(5) 0.0247(5) -0.0081(4) -0.0059(4) -0.0029(4)
C6 0.0212(5) 0.0176(5) 0.0242(5) -0.0070(4) -0.0073(4) -0.0040(4)
C7 0.0176(4) 0.0175(4) 0.0182(4) -0.0055(4) -0.0059(4) -0.0037(4)
C8 0.0175(5) 0.0239(5) 0.0208(5) -0.0050(4) -0.0044(4) -0.0062(4)
C9 0.0243(5) 0.0249(5) 0.0179(5) -0.0022(4) -0.0054(4) -0.0085(4)
C10 0.0236(5) 0.0210(5) 0.0223(5) -0.0021(4) -0.0119(4) -0.0050(4)
C11 0.0181(5) 0.0226(5) 0.0239(5) -0.0056(4) -0.0072(4) -0.0053(4)
C12 0.0187(5) 0.0207(5) 0.0181(4) -0.0046(4) -0.0048(4) -0.0057(4)
C13 0.0158(4) 0.0148(4) 0.0188(4) -0.0051(3) -0.0039(3) -0.0044(3)
C14 0.0173(4) 0.0207(5) 0.0182(4) -0.0053(4) -0.0055(4) -0.0040(4)
C15 0.0158(4) 0.0235(5) 0.0246(5) -0.0075(4) -0.0054(4) -0.0041(4)
C16 0.0181(5) 0.0226(5) 0.0216(5) -0.0079(4) 0.0007(4) -0.0069(4)
C17 0.0248(5) 0.0237(5) 0.0173(5) -0.0057(4) -0.0042(4) -0.0063(4)
C18 0.0180(5) 0.0228(5) 0.0199(5) -0.0065(4) -0.0067(4) -0.0038(4)
C19 0.0262(6) 0.0521(9) 0.0317(7) -0.0169(6) -0.0088(5) -0.0028(6)
C20 0.0500(9) 0.0414(8) 0.0298(7) -0.0116(6) -0.0104(6) -0.0084(7)
C21 0.0375(7) 0.0278(6) 0.0297(6) -0.0127(5) -0.0005(5) -0.0032(5)
C22 0.0233(5) 0.0233(5) 0.0349(6) -0.0086(5) -0.0053(5) -0.0046(4)
C23 0.0371(7) 0.0311(6) 0.0363(7) -0.0074(5) -0.0146(6) -0.0097(5)
C24 0.0476(8) 0.0283(6) 0.0377(7) -0.0012(5) -0.0160(6) -0.0132(6)
C25 0.0380(7) 0.0236(6) 0.0317(6) -0.0081(5) -0.0163(5) -0.0008(5)
C26 0.0337(6) 0.0255(6) 0.0315(6) -0.0115(5) -0.0122(5) -0.0021(5)
C27 0.0465(8) 0.0321(6) 0.0218(5) -0.0046(5) -0.0069(5) -0.0232(6)
C28 0.0372(7) 0.0477(8) 0.0376(7) -0.0070(6) -0.0131(6) -0.0200(7)
C29 0.0313(7) 0.0469(8) 0.0367(7) -0.0188(6) 0.0036(5) -0.0213(6)
C30 0.0325(6) 0.0317(6) 0.0213(5) -0.0073(4) -0.0052(4) -0.0143(5)
C31 0.0307(6) 0.0293(6) 0.0278(6) -0.0134(5) -0.0108(5) -0.0019(5)
C32 0.0378(7) 0.0314(6) 0.0269(6) -0.0112(5) -0.0152(5) -0.0013(5)
C33 0.0488(9) 0.0462(8) 0.0384(7) -0.0137(6) -0.0233(7) -0.0138(7)
C35 0.0497(9) 0.0567(10) 0.0343(7) -0.0089(7) -0.0159(7) -0.0256(8)
O1 0.0204(4) 0.0228(4) 0.0239(4) -0.0060(3) -0.0072(3) -0.0099(3)
O2 0.0204(4) 0.0194(4) 0.0205(4) -0.0035(3) -0.0098(3) -0.0041(3)
O3 0.0146(3) 0.0206(4) 0.0194(3) -0.0073(3) -0.0018(3) -0.0045(3)
O4 0.0252(4) 0.0292(4) 0.0241(4) -0.0114(3) -0.0048(3) -0.0045(3)
O5 0.0379(5) 0.0217(4) 0.0299(4) -0.0045(3) -0.0157(4) -0.0039(4)
O6 0.0390(5) 0.0325(5) 0.0252(4) -0.0092(4) -0.0152(4) -0.0095(4)
O7 0.0315(4) 0.0319(5) 0.0211(4) -0.0072(3) -0.0015(3) -0.0167(4)
F1 0.0172(3) 0.0317(4) 0.0339(4) -0.0130(3) -0.0050(3) -0.0108(3)
F2 0.0308(4) 0.0354(4) 0.0278(4) 0.0040(3) -0.0187(3) -0.0103(3)
F3 0.0199(3) 0.0361(4) 0.0262(4) -0.0113(3) 0.0047(3) -0.0099(3)
Na1 0.0188(2) 0.0184(2) 0.0208(2) -0.00598(16) -0.00576(16) -0.00432(16)
Na2 0.0177(2) 0.0198(2) 0.0206(2) -0.00510(16) -0.00454(16) -0.00577(16)
Na3 0.01669(19) 0.0185(2) 0.0185(2) -0.00529(16) -0.00551(15) -0.00522(16)

loop_
_atom_type_symbol
_atom_type_description
_atom_type_scat_dispersion_real
_atom_type_scat_dispersion_imag
_atom_type_scat_source
C C 0.0033 0.0016 'International Tables Vol C Tables 4.2.6.8 and 6.1.1.4'
H H 0.0000 0.0000 'International Tables Vol C Tables 4.2.6.8 and 6.1.1.4'
O O 0.0106 0.0060 'International Tables Vol C Tables 4.2.6.8 and 6.1.1.4'
F F 0.0171 0.0103 'International Tables Vol C Tables 4.2.6.8 and 6.1.1.4'
Na Na 0.0362 0.0249 'International Tables Vol C Tables 4.2.6.8 and 6.1.1.4'

loop_
_geom_angle_atom_site_label_1
_geom_angle_atom_site_label_2
_geom_angle_atom_site_label_3
_geom_angle
_geom_angle_site_symmetry_1
_geom_angle_site_symmetry_3
_geom_angle_publ_flag
O1 C1 C2 121.95(10) . . ?
O1 C1 C6 121.37(10) . . ?
C2 C1 C6 116.66(10) . . ?
C3 C2 C1 121.93(10) . . ?
C3 C2 H2 119.0 . . ?
C1 C2 H2 119.0 . . ?
C4 C3 C2 118.41(10) . . ?
C4 C3 H3 120.8 . . ?
C2 C3 H3 120.8 . . ?
F1 C4 C5 118.81(10) . . ?
F1 C4 C3 118.70(10) . . ?
C5 C4 C3 122.48(10) . . ?
C4 C5 C6 118.67(10) . . ?
C4 C5 H5 120.7 . . ?
C6 C5 H5 120.7 . . ?
C5 C6 C1 121.85(10) . . ?
C5 C6 H6 119.1 . . ?
C1 C6 H6 119.1 . . ?
O2 C7 C12 121.24(9) . . ?
O2 C7 C8 122.47(10) . . ?
C12 C7 C8 116.28(10) . . ?
C9 C8 C7 121.79(10) . . ?
C9 C8 H8 119.1 . . ?
C7 C8 H8 119.1 . . ?
C10 C9 C8 118.95(10) . . ?
C10 C9 H9 120.5 . . ?
C8 C9 H9 120.5 . . ?
F2 C10 C11 118.79(10) . . ?
F2 C10 C9 119.31(10) . . ?
C11 C10 C9 121.90(10) . . ?
C10 C11 C12 118.74(10) . . ?
C10 C11 H11 120.6 . . ?
C12 C11 H11 120.6 . . ?
C11 C12 C7 122.32(10) . . ?
C11 C12 H12 118.8 . . ?
C7 C12 H12 118.8 . . ?
O3 C13 C14 122.11(9) . . ?
O3 C13 C18 121.57(9) . . ?
C14 C13 C18 116.30(9) . . ?
O3 C13 Na1 51.06(5) . 2_666 ?
C14 C13 Na1 97.85(7) . 2_666 ?
C18 C13 Na1 123.09(7) . 2_666 ?
C15 C14 C13 121.95(10) . . ?
C15 C14 H14 119.0 . . ?
C13 C14 H14 119.0 . . ?
C16 C15 C14 118.91(10) . . ?
C16 C15 H15 120.5 . . ?
C14 C15 H15 120.5 . . ?
F3 C16 C15 119.01(10) . . ?
F3 C16 C17 118.98(10) . . ?
C15 C16 C17 122.01(10) . . ?
C16 C17 C18 118.75(10) . . ?
C16 C17 H17 120.6 . . ?
C18 C17 H17 120.6 . . ?
C17 C18 C13 122.07(10) . . ?
C17 C18 H18 119.0 . . ?
C13 C18 H18 119.0 . . ?
O4 C19 C20 106.52(12) . . ?
O4 C19 H19A 110.4 . . ?
C20 C19 H19A 110.4 . . ?
O4 C19 H19B 110.4 . . ?
C20 C19 H19B 110.4 . . ?
H19A C19 H19B 108.6 . . ?
C19 C20 C21 102.04(12) . . ?
C19 C20 H20A 111.4 . . ?
C21 C20 H20A 111.4 . . ?
C19 C20 H20B 111.4 . . ?
C21 C20 H20B 111.4 . . ?
H20A C20 H20B 109.2 . . ?
C22 C21 C20 100.99(11) . . ?
C22 C21 H21A 111.6 . . ?
C20 C21 H21A 111.6 . . ?
C22 C21 H21B 111.6 . . ?
C20 C21 H21B 111.6 . . ?
H21A C21 H21B 109.4 . . ?
O4 C22 C21 105.82(11) . . ?
O4 C22 H22A 110.6 . . ?
C21 C22 H22A 110.6 . . ?
O4 C22 H22B 110.6 . . ?
C21 C22 H22B 110.6 . . ?
H22A C22 H22B 108.7 . . ?
O5 C23 C24 105.94(12) . . ?
O5 C23 H23A 110.5 . . ?
C24 C23 H23A 110.5 . . ?
O5 C23 H23B 110.5 . . ?
C24 C23 H23B 110.5 . . ?
H23A C23 H23B 108.7 . . ?
C25 C24 C23 102.03(11) . . ?
C25 C24 H24A 111.4 . . ?
C23 C24 H24A 111.4 . . ?
C25 C24 H24B 111.4 . . ?
C23 C24 H24B 111.4 . . ?
H24A C24 H24B 109.2 . . ?
C26 C25 C24 101.65(11) . . ?
C26 C25 H25A 111.4 . . ?
C24 C25 H25A 111.4 . . ?
C26 C25 H25B 111.4 . . ?
C24 C25 H25B 111.4 . . ?
H25A C25 H25B 109.3 . . ?
O5 C26 C25 105.92(11) . . ?
O5 C26 H26A 110.6 . . ?
C25 C26 H26A 110.6 . . ?
O5 C26 H26B 110.6 . . ?
C25 C26 H26B 110.6 . . ?
H26A C26 H26B 108.7 . . ?
O7 C27 C28 105.06(11) . . ?
O7 C27 H27A 110.7 . . ?
C28 C27 H27A 110.7 . . ?
O7 C27 H27B 110.7 . . ?
C28 C27 H27B 110.7 . . ?
H27A C27 H27B 108.8 . . ?
C27 C28 C29 104.39(11) . . ?
C27 C28 H28A 110.9 . . ?
C29 C28 H28A 110.9 . . ?
C27 C28 H28B 110.9 . . ?
C29 C28 H28B 110.9 . . ?
H28A C28 H28B 108.9 . . ?
C30 C29 C28 103.88(11) . . ?
C30 C29 H29A 111.0 . . ?
C28 C29 H29A 111.0 . . ?
C30 C29 H29B 111.0 . . ?
C28 C29 H29B 111.0 . . ?
H29A C29 H29B 109.0 . . ?
O7 C30 C29 105.37(10) . . ?
O7 C30 H30A 110.7 . . ?
C29 C30 H30A 110.7 . . ?
O7 C30 H30B 110.7 . . ?
C29 C30 H30B 110.7 . . ?
H30A C30 H30B 108.8 . . ?
O6 C31 C32 105.40(11) . . ?
O6 C31 H31A 110.7 . . ?
C32 C31 H31A 110.7 . . ?
O6 C31 H31B 110.7 . . ?
C32 C31 H31B 110.7 . . ?
H31A C31 H31B 108.8 . . ?
C31 C32 C33 101.36(11) . . ?
C31 C32 H32A 111.5 . . ?
C33 C32 H32A 111.5 . . ?
C31 C32 H32B 111.5 . . ?
C33 C32 H32B 111.5 . . ?
H32A C32 H32B 109.3 . . ?
C32 C33 C35 102.38(12) . . ?
C32 C33 H33A 111.3 . . ?
C35 C33 H33A 111.3 . . ?
C32 C33 H33B 111.3 . . ?
C35 C33 H33B 111.3 . . ?
H33A C33 H33B 109.2 . . ?
O6 C35 C33 106.25(13) . . ?
O6 C35 H35A 110.5 . . ?
C33 C35 H35A 110.5 . . ?
O6 C35 H35B 110.5 . . ?
C33 C35 H35B 110.5 . . ?
H35A C35 H35B 108.7 . . ?
C1 O1 Na2 107.68(6) . . ?
C1 O1 Na1 138.94(7) . . ?
Na2 O1 Na1 89.31(3) . . ?
C1 O1 Na3 121.11(7) . 2_666 ?
Na2 O1 Na3 95.86(3) . 2_666 ?
Na1 O1 Na3 92.79(3) . 2_666 ?
C7 O2 Na2 135.83(7) . . ?
C7 O2 Na3 119.12(7) . . ?
Na2 O2 Na3 91.91(3) . . ?
C7 O2 Na1 118.79(6) . . ?
Na2 O2 Na1 86.91(3) . . ?
Na3 O2 Na1 93.42(3) . . ?
C13 O3 Na3 136.28(7) . . ?
C13 O3 Na1 103.73(6) . 2_666 ?
Na3 O3 Na1 88.33(3) . 2_666 ?
C13 O3 Na3 131.55(7) . 2_666 ?
Na3 O3 Na3 88.90(3) . 2_666 ?
Na1 O3 Na3 91.71(3) 2_666 2_666 ?
C13 O3 Na2 82.12(6) . . ?
Na3 O3 Na2 84.61(3) . . ?
Na1 O3 Na2 172.88(4) 2_666 . ?
Na3 O3 Na2 87.26(3) 2_666 . ?
C19 O4 C22 108.66(10) . . ?
C19 O4 Na1 123.17(8) . . ?
C22 O4 Na1 126.25(8) . . ?
C23 O5 C26 109.33(10) . . ?
C23 O5 Na1 117.38(8) . . ?
C26 O5 Na1 126.17(8) . . ?
C31 O6 C35 109.09(10) . . ?
C31 O6 Na3 118.54(8) . . ?
C35 O6 Na3 130.07(9) . . ?
C30 O7 C27 104.66(9) . . ?
C30 O7 Na2 125.09(7) . . ?
C27 O7 Na2 123.86(7) . . ?
O1 Na1 O5 112.79(4) . . ?
O1 Na1 O4 99.26(3) . . ?
O5 Na1 O4 85.19(3) . . ?
O1 Na1 O3 89.42(3) . 2_666 ?
O5 Na1 O3 157.32(4) . 2_666 ?
O4 Na1 O3 96.13(3) . 2_666 ?
O1 Na1 O2 88.68(3) . . ?
O5 Na1 O2 89.06(3) . . ?
O4 Na1 O2 171.54(3) . . ?
O3 Na1 O2 86.79(3) 2_666 . ?
O1 Na1 C13 108.75(3) . 2_666 ?
O5 Na1 C13 136.92(4) . 2_666 ?
O4 Na1 C13 77.31(3) . 2_666 ?
O3 Na1 C13 25.21(3) 2_666 2_666 ?
O2 Na1 C13 102.99(3) . 2_666 ?
O1 Na1 Na2 45.09(2) . . ?
O5 Na1 Na2 101.11(3) . . ?
O4 Na1 Na2 143.61(3) . . ?
O3 Na1 Na2 91.24(2) 2_666 . ?
O2 Na1 Na2 43.87(2) . . ?
C13 Na1 Na2 116.30(2) 2_666 . ?
O1 Na1 Na3 44.23(2) . 2_666 ?
O5 Na1 Na3 157.00(3) . 2_666 ?
O4 Na1 Na3 98.43(3) . 2_666 ?
O3 Na1 Na3 45.29(2) 2_666 2_666 ?
O2 Na1 Na3 89.27(2) . 2_666 ?
C13 Na1 Na3 65.58(2) 2_666 2_666 ?
Na2 Na1 Na3 62.893(14) . 2_666 ?
O1 Na1 Na3 86.38(2) . . ?
O5 Na1 Na3 128.94(3) . . ?
O4 Na1 Na3 140.19(3) . . ?
O3 Na1 Na3 44.27(2) 2_666 . ?
O2 Na1 Na3 42.62(2) . . ?
C13 Na1 Na3 63.73(2) 2_666 . ?
Na2 Na1 Na3 58.914(13) . . ?
Na3 Na1 Na3 59.084(14) 2_666 . ?
O2 Na2 O1 94.52(3) . . ?
O2 Na2 O7 112.18(4) . . ?
O1 Na2 O7 114.47(4) . . ?
O2 Na2 O3 91.76(3) . . ?
O1 Na2 O3 88.08(3) . . ?
O7 Na2 O3 144.43(3) . . ?
O2 Na2 Na1 49.22(2) . . ?
O1 Na2 Na1 45.60(2) . . ?
O7 Na2 Na1 121.39(3) . . ?
O3 Na2 Na1 94.12(2) . . ?
O2 Na2 Na3 45.82(2) . . ?
O1 Na2 Na3 91.44(3) . . ?
O7 Na2 Na3 149.11(3) . . ?
O3 Na2 Na3 45.94(2) . . ?
Na1 Na2 Na3 64.932(14) . . ?
O2 Na2 Na3 91.06(3) . 2_666 ?
O1 Na2 Na3 42.89(2) . 2_666 ?
O7 Na2 Na3 150.62(3) . 2_666 ?
O3 Na2 Na3 45.39(2) . 2_666 ?
Na1 Na2 Na3 60.701(13) . 2_666 ?
Na3 Na2 Na3 60.268(15) . 2_666 ?
O1 Na3 O2 176.17(3) 2_666 . ?
O1 Na3 O3 89.25(3) 2_666 . ?
O2 Na3 O3 91.72(3) . . ?
O1 Na3 O6 91.00(3) 2_666 . ?
O2 Na3 O6 91.90(3) . . ?
O3 Na3 O6 116.20(3) . . ?
O1 Na3 O3 88.39(3) 2_666 2_666 ?
O2 Na3 O3 87.88(3) . 2_666 ?
O3 Na3 O3 91.10(3) . 2_666 ?
O6 Na3 O3 152.69(4) . 2_666 ?
O1 Na3 Na2 138.52(3) 2_666 . ?
O2 Na3 Na2 42.27(2) . . ?
O3 Na3 Na2 49.45(2) . . ?
O6 Na3 Na2 109.20(3) . . ?
O3 Na3 Na2 88.70(2) 2_666 . ?
O1 Na3 Na1 42.98(2) 2_666 2_666 ?
O2 Na3 Na1 138.10(3) . 2_666 ?
O3 Na3 Na1 46.38(2) . 2_666 ?
O6 Na3 Na1 105.95(3) . 2_666 ?
O3 Na3 Na1 92.02(2) 2_666 2_666 ?
Na2 Na3 Na1 95.827(16) . 2_666 ?
O1 Na3 Na3 88.31(3) 2_666 2_666 ?
O2 Na3 Na3 89.68(3) . 2_666 ?
O3 Na3 Na3 46.22(2) . 2_666 ?
O6 Na3 Na3 162.40(3) . 2_666 ?
O3 Na3 Na3 44.88(2) 2_666 2_666 ?
Na2 Na3 Na3 61.629(15) . 2_666 ?
Na1 Na3 Na3 62.523(15) 2_666 2_666 ?
O1 Na3 Na2 41.24(2) 2_666 2_666 ?
O2 Na3 Na2 135.11(3) . 2_666 ?
O3 Na3 Na2 86.82(2) . 2_666 ?
O6 Na3 Na2 128.56(3) . 2_666 ?
O3 Na3 Na2 47.35(2) 2_666 2_666 ?
Na2 Na3 Na2 119.732(15) . 2_666 ?
Na1 Na3 Na2 56.406(13) 2_666 2_666 ?
Na3 Na3 Na2 58.103(15) 2_666 2_666 ?
O1 Na3 Na1 132.37(3) 2_666 . ?
O2 Na3 Na1 43.96(2) . . ?
O3 Na3 Na1 89.61(2) . . ?
O6 Na3 Na1 131.14(3) . . ?
O3 Na3 Na1 44.02(2) 2_666 . ?
Na2 Na3 Na1 56.154(13) . . ?
Na1 Na3 Na1 120.916(14) 2_666 . ?
Na3 Na3 Na1 58.393(14) 2_666 . ?
Na2 Na3 Na1 91.157(15) 2_666 . ?

loop_
_geom_bond_atom_site_label_1
_geom_bond_atom_site_label_2
_geom_bond_distance
_geom_bond_site_symmetry_2
_geom_bond_publ_flag
C1 O1 1.3168(13) . ?
C1 C2 1.4151(15) . ?
C1 C6 1.4153(15) . ?
C2 C3 1.3928(15) . ?
C2 H2 0.9500 . ?
C3 C4 1.3830(15) . ?
C3 H3 0.9500 . ?
C4 F1 1.3754(12) . ?
C4 C5 1.3772(15) . ?
C5 C6 1.3917(16) . ?
C5 H5 0.9500 . ?
C6 H6 0.9500 . ?
C7 O2 1.3153(13) . ?
C7 C12 1.4122(15) . ?
C7 C8 1.4179(15) . ?
C8 C9 1.3935(16) . ?
C8 H8 0.9500 . ?
C9 C10 1.3817(16) . ?
C9 H9 0.9500 . ?
C10 F2 1.3710(13) . ?
C10 C11 1.3792(16) . ?
C11 C12 1.3912(15) . ?
C11 H11 0.9500 . ?
C12 H12 0.9500 . ?
C13 O3 1.3227(12) . ?
C13 C14 1.4147(15) . ?
C13 C18 1.4155(15) . ?
C13 Na1 3.0163(11) 2_666 ?
C14 C15 1.3930(15) . ?
C14 H14 0.9500 . ?
C15 C16 1.3788(16) . ?
C15 H15 0.9500 . ?
C16 F3 1.3710(12) . ?
C16 C17 1.3789(17) . ?
C17 C18 1.3935(15) . ?
C17 H17 0.9500 . ?
C18 H18 0.9500 . ?
C19 O4 1.4341(16) . ?
C19 C20 1.510(2) . ?
C19 H19A 0.9900 . ?
C19 H19B 0.9900 . ?
C20 C21 1.514(2) . ?
C20 H20A 0.9900 . ?
C20 H20B 0.9900 . ?
C21 C22 1.513(2) . ?
C21 H21A 0.9900 . ?
C21 H21B 0.9900 . ?
C22 O4 1.4404(15) . ?
C22 H22A 0.9900 . ?
C22 H22B 0.9900 . ?
C23 O5 1.4375(18) . ?
C23 C24 1.525(2) . ?
C23 H23A 0.9900 . ?
C23 H23B 0.9900 . ?
C24 C25 1.523(2) . ?
C24 H24A 0.9900 . ?
C24 H24B 0.9900 . ?
C25 C26 1.5085(19) . ?
C25 H25A 0.9900 . ?
C25 H25B 0.9900 . ?
C26 O5 1.4484(16) . ?
C26 H26A 0.9900 . ?
C26 H26B 0.9900 . ?
C27 O7 1.4399(15) . ?
C27 C28 1.511(2) . ?
C27 H27A 0.9900 . ?
C27 H27B 0.9900 . ?
C28 C29 1.536(2) . ?
C28 H28A 0.9900 . ?
C28 H28B 0.9900 . ?
C29 C30 1.526(2) . ?
C29 H29A 0.9900 . ?
C29 H29B 0.9900 . ?
C30 O7 1.4384(14) . ?
C30 H30A 0.9900 . ?
C30 H30B 0.9900 . ?
C31 O6 1.4376(16) . ?
C31 C32 1.5117(18) . ?
C31 H31A 0.9900 . ?
C31 H31B 0.9900 . ?
C32 C33 1.516(2) . ?
C32 H32A 0.9900 . ?
C32 H32B 0.9900 . ?
C33 C35 1.529(2) . ?
C33 H33A 0.9900 . ?
C33 H33B 0.9900 . ?
C35 O6 1.4411(18) . ?
C35 H35A 0.9900 . ?
C35 H35B 0.9900 . ?
O1 Na2 2.2556(9) . ?
O1 Na1 2.2757(9) . ?
O1 Na3 2.3287(9) 2_666 ?
O2 Na2 2.2102(9) . ?
O2 Na3 2.3563(9) . ?
O2 Na1 2.4152(9) . ?
O3 Na3 2.3706(9) . ?
O3 Na1 2.4150(9) 2_666 ?
O3 Na3 2.4255(9) 2_666 ?
O3 Na2 2.5063(9) . ?
O4 Na1 2.3865(9) . ?
O5 Na1 2.3724(10) . ?
O6 Na3 2.4233(10) . ?
O7 Na2 2.2953(10) . ?
Na1 O3 2.4150(9) 2_666 ?
Na1 C13 3.0163(11) 2_666 ?
Na1 Na2 3.1848(6) . ?
Na1 Na3 3.3343(6) 2_666 ?
Na1 Na3 3.4735(6) . ?
Na2 Na3 3.2840(6) . ?
Na2 Na3 3.4035(6) 2_666 ?
Na3 O1 2.3287(9) 2_666 ?
Na3 O3 2.4255(9) 2_666 ?
Na3 Na1 3.3343(6) 2_666 ?
Na3 Na3 3.3588(9) 2_666 ?
Na3 Na2 3.4035(6) 2_666 ?
